data_4502579
loop_
_publ_author_name
'Hu, Sheng'
'Meng, Zhao-Sha'
'Tong, Ming-Liang'

_publ_section_title
;
 Structure and Topology Versatility of Metal&#x2212;Organic Frameworks
 Based on Tetradentate Ligands Isolated from Hydrothermal Metal/Ligand
 Reactions
;
_journal_issue 4
_journal_name_full 'Crystal Growth &amp; Design'
_journal_page_first 1742
_journal_paper_doi 10.1021/cg901403b
_journal_volume 10
_journal_year 2010
_chemical_formula_sum 'C26 H20 Cd Cl2 N4 O'
_chemical_formula_weight 587.76
_space_group_IT_number 166
_symmetry_cell_setting rhombohedral
_symmetry_space_group_name_Hall '-R 3 2"'
_symmetry_space_group_name_H-M 'R -3 m :H'
_atom_sites_solution_hydrogens geom
_atom_sites_solution_primary direct
_atom_sites_solution_secondary difmap
_audit_creation_method SHELXL-97
_cell_angle_alpha 90.00
_cell_angle_beta 90.00
_cell_angle_gamma 120.00
_cell_formula_units_Z 9
_cell_length_a 26.9517(14)
_cell_length_b 26.9517(14)
_cell_length_c 13.2369(14)
_cell_measurement_temperature 123(2)
_cell_volume 8327.0(11)
_computing_cell_refinement 'SAINT-PLUS, Ver. 6.0, 1997'
_computing_data_collection 'SMART, 1998.'
_computing_data_reduction 'SAINT-PLUS, Ver. 6.0, 1997'
_computing_molecular_graphics 'XP, Ver. 6.10, Bruker AXS Inc., 2000'
_computing_publication_material 'SHELXTL-Bruker AXS Inc., 1998'
_computing_structure_refinement 'SHELXL-97 (Sheldrick, 1997)'
_computing_structure_solution 'SHELXS-97 (Sheldrick, 1990)'
_diffrn_ambient_temperature 123(2)
_diffrn_measured_fraction_theta_full 0.994
_diffrn_measured_fraction_theta_max 0.994
_diffrn_radiation_monochromator graphite
_diffrn_radiation_source 'fine-focus sealed tube'
_diffrn_radiation_type MoK\a
_diffrn_radiation_wavelength 0.71073
_diffrn_reflns_av_R_equivalents 0.0388
_diffrn_reflns_av_sigmaI/netI 0.0272
_diffrn_reflns_limit_h_max 33
_diffrn_reflns_limit_h_min -25
_diffrn_reflns_limit_k_max 18
_diffrn_reflns_limit_k_min -33
_diffrn_reflns_limit_l_max 9
_diffrn_reflns_limit_l_min -16
_diffrn_reflns_number 11587
_diffrn_reflns_theta_full 26.00
_diffrn_reflns_theta_max 26.00
_diffrn_reflns_theta_min 2.62
_exptl_absorpt_coefficient_mu 0.752
_exptl_absorpt_correction_T_max 0.7965
_exptl_absorpt_correction_T_min 0.7081
_exptl_absorpt_correction_type multi-scan
_exptl_absorpt_process_details 'SADABS (Bruker, 2002)'
_exptl_crystal_density_diffrn 1.055
_exptl_crystal_density_method 'not measured'
_exptl_crystal_F_000 2646
_exptl_crystal_size_max 0.49
_exptl_crystal_size_mid 0.33
_exptl_crystal_size_min 0.32
_refine_diff_density_max 1.277
_refine_diff_density_min -1.466
_refine_diff_density_rms 0.158
_refine_ls_extinction_method none
_refine_ls_goodness_of_fit_ref 1.155
_refine_ls_hydrogen_treatment constr
_refine_ls_matrix_type full
_refine_ls_number_parameters 89
_refine_ls_number_reflns 1936
_refine_ls_number_restraints 6
_refine_ls_restrained_S_all 1.161
_refine_ls_R_factor_all 0.0520
_refine_ls_R_factor_gt 0.0492
_refine_ls_shift/su_max 0.000
_refine_ls_shift/su_mean 0.000
_refine_ls_structure_factor_coef Fsqd
_refine_ls_weighting_details
;
calc w=1/[\s^2^(Fo^2^)+(0.0821P)^2^+87.0701P] where P=(Fo^2^+2Fc^2^)/3
;
_refine_ls_weighting_scheme calc
_refine_ls_wR_factor_gt 0.1528
_refine_ls_wR_factor_ref 0.1570
_reflns_number_gt 1827
_reflns_number_total 1936
_reflns_threshold_expression >2sigma(I)
_cod_data_source_file cg901403b_si_002.cif
_cod_data_source_block complex2
_cod_depositor_comments
;
The following automatic conversions were performed:

'_symmetry_cell_setting' value 'Rhombohedral' changed to
'rhombohedral' according to
/home/saulius/struct/CIF-dictionaries/cif_core.dic dictionary named
'cif_core.dic' version 2.4.2 from 2011-04-26.

Automatic conversion script
Id: cif_fix_values 1715 2011-07-08 13:25:40Z adriana 

The following automatic conversions were performed:

'_refine_ls_hydrogen_treatment' value 'contr' was replaced with the
value 'constr' as specified in the replacement file
'src/cod-tools/trunk/data/replacement-values/replacement_values.lst'.

Automatic conversion script
Id: cif_fix_values 5376 2017-05-30 11:51:03Z andrius 
;
_cod_original_sg_symbol_H-M R-3m
_cod_database_code 4502579

loop_
_symmetry_equiv_pos_as_xyz
'x, y, z'
'-y, x-y, z'
'-x+y, -x, z'
'y, x, -z'
'x-y, -y, -z'
'-x, -x+y, -z'
'x+2/3, y+1/3, z+1/3'
'-y+2/3, x-y+1/3, z+1/3'
'-x+y+2/3, -x+1/3, z+1/3'
'y+2/3, x+1/3, -z+1/3'
'x-y+2/3, -y+1/3, -z+1/3'
'-x+2/3, -x+y+1/3, -z+1/3'
'x+1/3, y+2/3, z+2/3'
'-y+1/3, x-y+2/3, z+2/3'
'-x+y+1/3, -x+2/3, z+2/3'
'y+1/3, x+2/3, -z+2/3'
'x-y+1/3, -y+2/3, -z+2/3'
'-x+1/3, -x+y+2/3, -z+2/3'
'-x, -y, -z'
'y, -x+y, -z'
'x-y, x, -z'
'-y, -x, z'
'-x+y, y, z'
'x, x-y, z'
'-x+2/3, -y+1/3, -z+1/3'
'y+2/3, -x+y+1/3, -z+1/3'
'x-y+2/3, x+1/3, -z+1/3'
'-y+2/3, -x+1/3, z+1/3'
'-x+y+2/3, y+1/3, z+1/3'
'x+2/3, x-y+1/3, z+1/3'
'-x+1/3, -y+2/3, -z+2/3'
'y+1/3, -x+y+2/3, -z+2/3'
'x-y+1/3, x+2/3, -z+2/3'
'-y+1/3, -x+2/3, z+2/3'
'-x+y+1/3, y+2/3, z+2/3'
'x+1/3, x-y+2/3, z+2/3'

loop_
_atom_site_label
_atom_site_type_symbol
_atom_site_fract_x
_atom_site_fract_y
_atom_site_fract_z
_atom_site_U_iso_or_equiv
_atom_site_adp_type
_atom_site_occupancy
_atom_site_symmetry_multiplicity
_atom_site_calc_flag
_atom_site_refinement_flags
Cd1 Cd 0.5000 0.0000 1.0000 0.0135(2) Uani 1 4 d S
Cl1 Cl 0.52825(3) 0.05651(6) 0.83411(10) 0.0197(3) Uani 1 2 d S
N1 N 0.59710(16) 0.05602(16) 1.0619(3) 0.0254(8) Uani 1 1 d .
C1 C 0.63857(18) 0.0877(2) 0.9962(3) 0.0275(10) Uani 1 1 d .
H1 H 0.6279 0.0932 0.9304 0.033 Uiso 1 1 calc R
C2 C 0.69627(19) 0.1131(2) 1.0189(3) 0.0264(10) Uani 1 1 d .
H2 H 0.7242 0.1357 0.9699 0.032 Uiso 1 1 calc R
C3 C 0.71306(19) 0.10522(18) 1.1136(3) 0.0231(9) Uani 1 1 d .
C4 C 0.6701(2) 0.0728(2) 1.1821(4) 0.0340(12) Uani 1 1 d .
H4 H 0.6795 0.0665 1.2483 0.041 Uiso 1 1 calc R
C5 C 0.6132(2) 0.0493(2) 1.1536(4) 0.0348(12) Uani 1 1 d .
H5 H 0.5843 0.0274 1.2019 0.042 Uiso 1 1 calc R
C6 C 0.77516(18) 0.13423(17) 1.1405(3) 0.0213(9) Uani 1 1 d .
C7 C 0.80799(13) 0.19201(13) 1.1152(4) 0.0217(12) Uani 1 2 d S
H7 H 0.7903 0.2097 1.0795 0.026 Uiso 1 2 calc SR
O1W O 0.5986(10) 0.1448(9) 1.3302(16) 0.080(6) Uani 0.25 1 d PU

loop_
_atom_site_aniso_label
_atom_site_aniso_U_11
_atom_site_aniso_U_22
_atom_site_aniso_U_33
_atom_site_aniso_U_23
_atom_site_aniso_U_13
_atom_site_aniso_U_12
Cd1 0.0105(3) 0.0160(3) 0.0158(3) 0.0029(2) 0.00144(10) 0.00802(17)
Cl1 0.0163(5) 0.0267(7) 0.0195(7) 0.0081(5) 0.0041(3) 0.0133(4)
N1 0.0174(19) 0.029(2) 0.0231(19) 0.0068(15) -0.0014(15) 0.0068(16)
C1 0.018(2) 0.033(2) 0.023(2) 0.0068(19) -0.0027(17) 0.0063(19)
C2 0.017(2) 0.027(2) 0.024(2) 0.0063(18) 0.0008(17) 0.0016(18)
C3 0.014(2) 0.020(2) 0.027(2) 0.0018(16) -0.0044(17) 0.0024(16)
C4 0.021(2) 0.040(3) 0.022(2) 0.011(2) -0.0052(18) 0.002(2)
C5 0.016(2) 0.043(3) 0.028(2) 0.014(2) 0.0010(19) 0.002(2)
C6 0.016(2) 0.017(2) 0.023(2) 0.0011(16) -0.0034(17) 0.0018(16)
C7 0.019(2) 0.019(2) 0.022(3) 0.0043(12) -0.0043(12) 0.006(2)
O1W 0.111(10) 0.052(8) 0.080(9) 0.013(7) 0.030(7) 0.044(7)

loop_
_atom_type_symbol
_atom_type_description
_atom_type_scat_dispersion_real
_atom_type_scat_dispersion_imag
_atom_type_scat_source
C C 0.0033 0.0016 'International Tables Vol C Tables 4.2.6.8 and 6.1.1.4'
H H 0.0000 0.0000 'International Tables Vol C Tables 4.2.6.8 and 6.1.1.4'
N N 0.0061 0.0033 'International Tables Vol C Tables 4.2.6.8 and 6.1.1.4'
O O 0.0106 0.0060 'International Tables Vol C Tables 4.2.6.8 and 6.1.1.4'
Cl Cl 0.1484 0.1585 'International Tables Vol C Tables 4.2.6.8 and 6.1.1.4'
Cd Cd -0.8075 1.2024 'International Tables Vol C Tables 4.2.6.8 and 6.1.1.4'

loop_
_geom_angle_atom_site_label_1
_geom_angle_atom_site_label_2
_geom_angle_atom_site_label_3
_geom_angle
_geom_angle_site_symmetry_1
_geom_angle_site_symmetry_3
N1 Cd1 N1 180.00(13) 19_657 .
N1 Cd1 N1 79.28(19) 19_657 23_655
N1 Cd1 N1 100.72(19) . 23_655
N1 Cd1 N1 100.72(19) 19_657 5_557
N1 Cd1 N1 79.28(19) . 5_557
N1 Cd1 N1 180.000(1) 23_655 5_557
N1 Cd1 Cl1 90.68(9) 19_657 19_657
N1 Cd1 Cl1 89.32(9) . 19_657
N1 Cd1 Cl1 89.32(9) 23_655 19_657
N1 Cd1 Cl1 90.68(9) 5_557 19_657
N1 Cd1 Cl1 89.32(9) 19_657 .
N1 Cd1 Cl1 90.68(9) . .
N1 Cd1 Cl1 90.68(9) 23_655 .
N1 Cd1 Cl1 89.32(9) 5_557 .
Cl1 Cd1 Cl1 180.0 19_657 .
C5 N1 C1 117.1(4) . .
C5 N1 Cd1 123.2(3) . .
C1 N1 Cd1 118.5(3) . .
N1 C1 C2 123.3(4) . .
N1 C1 H1 118.3 . .
C2 C1 H1 118.3 . .
C1 C2 C3 119.6(4) . .
C1 C2 H2 120.2 . .
C3 C2 H2 120.2 . .
C4 C3 C2 117.1(4) . .
C4 C3 C6 122.7(4) . .
C2 C3 C6 120.1(4) . .
C3 C4 C5 119.7(4) . .
C3 C4 H4 120.2 . .
C5 C4 H4 120.2 . .
N1 C5 C4 123.1(4) . .
N1 C5 H5 118.4 . .
C4 C5 H5 118.4 . .
C6 C6 C7 118.8(3) 10_547 .
C6 C6 C3 124.5(2) 10_547 .
C7 C6 C3 116.6(4) . .
C6 C7 C6 122.4(6) 22_665 .
C6 C7 H7 118.8 22_665 .
C6 C7 H7 118.8 . .

loop_
_geom_bond_atom_site_label_1
_geom_bond_atom_site_label_2
_geom_bond_distance
_geom_bond_site_symmetry_2
Cd1 N1 2.418(4) 19_657
Cd1 N1 2.418(4) .
Cd1 N1 2.418(4) 23_655
Cd1 N1 2.418(4) 5_557
Cd1 Cl1 2.5615(13) 19_657
Cd1 Cl1 2.5615(13) .
N1 C5 1.333(6) .
N1 C1 1.334(6) .
C1 C2 1.383(6) .
C1 H1 0.9500 .
C2 C3 1.384(6) .
C2 H2 0.9500 .
C3 C4 1.383(7) .
C3 C6 1.493(6) .
C4 C5 1.387(7) .
C4 H4 0.9500 .
C5 H5 0.9500 .
C6 C6 1.387(8) 10_547
C6 C7 1.393(5) .
C7 C6 1.393(5) 22_665
C7 H7 0.9500 .
O1W O1W 1.41(5) 23_655
